data_7207611
loop_
_publ_author_name
'Ding, Rui'
'Zhai, Quan-Guo'
'Niu, Jing-Ping'
'Li, Shu-Ni'
'Jiang, Yu-Cheng'
'Hu, Man-Cheng'

_publ_section_title
;
 Crystalline 3D open-framework halogeno(cyano)cuprates synthesized in
 ionic liquids
;
_journal_issue 8
_journal_name_full CrystEngComm
_journal_page_first 2626
_journal_paper_doi 10.1039/c2ce06508h
_journal_volume 14
_journal_year 2012
_chemical_formula_sum 'C25 H33 Br2 Cu6 N13'
_chemical_formula_weight 1056.70
_chemical_name_systematic
;
?
;
_space_group_IT_number 62
_symmetry_cell_setting orthorhombic
_symmetry_space_group_name_Hall '-P 2ac 2n'
_symmetry_space_group_name_H-M 'P n m a'
_atom_sites_solution_primary direct
_atom_sites_solution_secondary difmap
_audit_creation_method SHELXL-97
_cell_angle_alpha 90.00
_cell_angle_beta 90.00
_cell_angle_gamma 90.00
_cell_formula_units_Z 4
_cell_length_a 17.0461(6)
_cell_length_b 21.6229(9)
_cell_length_c 9.8505(4)
_cell_measurement_reflns_used 5298
_cell_measurement_temperature 293(2)
_cell_measurement_theta_max 28.4950
_cell_measurement_theta_min 2.8206
_cell_volume 3630.8(2)
_computing_structure_refinement 'SHELXL-97 (Sheldrick, 1997)'
_computing_structure_solution 'SHELXS-97 (Sheldrick, 1990)'
_diffrn_ambient_temperature 293(2)
_diffrn_measured_fraction_theta_full 0.996
_diffrn_measured_fraction_theta_max 0.996
_diffrn_measurement_device_type 'Xcalibur, Eos, Gemini'
_diffrn_radiation_monochromator graphite
_diffrn_radiation_source 'Enhance (Mo) X-ray Source'
_diffrn_radiation_type MoK\a
_diffrn_radiation_wavelength 0.71073
_diffrn_reflns_av_R_equivalents 0.0663
_diffrn_reflns_av_sigmaI/netI 0.0829
_diffrn_reflns_limit_h_max 21
_diffrn_reflns_limit_h_min -17
_diffrn_reflns_limit_k_max 26
_diffrn_reflns_limit_k_min -21
_diffrn_reflns_limit_l_max 12
_diffrn_reflns_limit_l_min -5
_diffrn_reflns_number 10296
_diffrn_reflns_theta_full 26.37
_diffrn_reflns_theta_max 26.37
_diffrn_reflns_theta_min 3.04
_exptl_absorpt_coefficient_mu 5.689
_exptl_absorpt_correction_T_max 1.00000
_exptl_absorpt_correction_T_min 0.22382
_exptl_absorpt_correction_type multi-scan
_exptl_absorpt_process_details
;
CrysAlisPro, Oxford Diffraction Ltd.,
Version 1.171.34.36 (release 02-08-2010 CrysAlis171 .NET)
(compiled Aug 2 2010,13:00:58)
Empirical absorption correction using spherical harmonics,
implemented in SCALE3 ABSPACK scaling algorithm.
;
_exptl_crystal_colour colorless
_exptl_crystal_density_diffrn 1.933
_exptl_crystal_density_method 'not measured'
_exptl_crystal_description prism
_exptl_crystal_F_000 2072
_exptl_crystal_size_max 0.46
_exptl_crystal_size_mid 0.38
_exptl_crystal_size_min 0.29
_refine_diff_density_max 1.226
_refine_diff_density_min -0.968
_refine_diff_density_rms 0.157
_refine_ls_extinction_method none
_refine_ls_goodness_of_fit_ref 1.010
_refine_ls_matrix_type full
_refine_ls_number_parameters 103
_refine_ls_number_reflns 3810
_refine_ls_number_restraints 0
_refine_ls_restrained_S_all 1.010
_refine_ls_R_factor_all 0.0860
_refine_ls_R_factor_gt 0.0595
_refine_ls_shift/su_max 0.000
_refine_ls_shift/su_mean 0.000
_refine_ls_structure_factor_coef Fsqd
_refine_ls_weighting_details 'calc w=1/[\s^2^(Fo^2^)+(0.0669P)^2^+0.0000P] where P=(Fo^2^+2Fc^2^)/3'
_refine_ls_weighting_scheme calc
_refine_ls_wR_factor_gt 0.1401
_refine_ls_wR_factor_ref 0.1507
_reflns_number_gt 2495
_reflns_number_total 3810
_reflns_threshold_expression >2sigma(I)
_cod_data_source_file c2ce06508h.txt
_cod_data_source_block 1
_cod_depositor_comments
;
The following automatic conversions were performed:

'_symmetry_cell_setting' value 'Orthorhombic' changed to
'orthorhombic' according to
/home/saulius/struct/CIF-dictionaries/cif_core.dic dictionary named
'cif_core.dic' version 2.4.1 from 2010-06-29.

Automatic conversion script
Id: cif_fix_values 1715 2011-07-08 13:25:40Z adriana 
;
_cod_original_sg_symbol_H-M Pnma
_cod_database_code 7207611

loop_
_symmetry_equiv_pos_as_xyz
'x, y, z'
'-x+1/2, -y, z+1/2'
'-x, y+1/2, -z'
'x+1/2, -y+1/2, -z+1/2'
'-x, -y, -z'
'x-1/2, y, -z-1/2'
'x, -y-1/2, z'
'-x-1/2, y-1/2, z-1/2'

loop_
_atom_site_label
_atom_site_type_symbol
_atom_site_fract_x
_atom_site_fract_y
_atom_site_fract_z
_atom_site_U_iso_or_equiv
_atom_site_adp_type
_atom_site_occupancy
_atom_site_symmetry_multiplicity
_atom_site_calc_flag
_atom_site_refinement_flags
Cu1 Cu 0.66837(4) 0.57816(4) 0.07985(8) 0.0405(2) Uani 1 1 d .
Cu2 Cu 0.43225(5) 0.66455(4) 0.31480(9) 0.0455(3) Uani 1 1 d .
Cu3 Cu 0.44036(5) 0.54798(4) 0.29558(8) 0.0485(3) Uani 1 1 d .
C1 C 0.4862(4) 0.5114(3) 0.4555(6) 0.0488(16) Uani 0.50 1 d P
C2 C 0.6045(4) 0.4948(3) -0.1475(6) 0.0347(14) Uani 1 1 d .
C3 C 0.5270(4) 0.6255(3) 0.2376(6) 0.0373(15) Uani 1 1 d .
C4 C 0.8335(4) 0.6221(3) 0.1355(6) 0.0387(15) Uani 1 1 d .
N1 N 0.6311(4) 0.5249(3) -0.0664(6) 0.0544(16) Uani 1 1 d .
N2 N 0.5786(4) 0.6106(3) 0.1917(6) 0.0462(14) Uani 1 1 d .
N3 N 0.7777(4) 0.6050(3) 0.1183(5) 0.0441(14) Uani 1 1 d .
N4 N 0.4862(4) 0.5114(3) 0.4555(6) 0.0488(16) Uani 0.50 1 d P
Br1 Br 0.46646(5) 0.7500 0.48423(9) 0.0429(3) Uani 1 2 d S
Br2 Br 0.38706(5) 0.7500 0.12957(8) 0.0375(2) Uani 1 2 d S

loop_
_atom_site_aniso_label
_atom_site_aniso_U_11
_atom_site_aniso_U_22
_atom_site_aniso_U_33
_atom_site_aniso_U_23
_atom_site_aniso_U_13
_atom_site_aniso_U_12
Cu1 0.0224(4) 0.0399(6) 0.0591(5) -0.0062(3) -0.0002(3) -0.0038(4)
Cu2 0.0249(4) 0.0336(5) 0.0780(6) -0.0032(4) 0.0112(4) -0.0028(4)
Cu3 0.0542(6) 0.0391(6) 0.0522(5) 0.0051(3) -0.0177(4) -0.0080(4)
C1 0.056(4) 0.037(4) 0.054(4) -0.002(3) -0.010(3) -0.001(3)
C2 0.031(3) 0.023(4) 0.051(3) -0.002(3) -0.003(3) -0.003(3)
C3 0.027(3) 0.031(4) 0.053(4) 0.005(3) -0.005(3) -0.008(3)
C4 0.018(3) 0.042(5) 0.057(4) -0.001(3) -0.001(3) -0.009(3)
N1 0.040(3) 0.048(4) 0.075(4) 0.000(3) -0.001(3) 0.004(3)
N2 0.044(4) 0.030(4) 0.065(4) 0.004(3) 0.002(3) 0.001(3)
N3 0.048(4) 0.026(3) 0.059(3) -0.011(2) 0.008(3) 0.002(3)
N4 0.056(4) 0.037(4) 0.054(4) -0.002(3) -0.010(3) -0.001(3)
Br1 0.0378(5) 0.0410(6) 0.0498(5) 0.000 -0.0003(4) 0.000
Br2 0.0319(5) 0.0332(6) 0.0475(5) 0.000 -0.0035(4) 0.000

loop_
_atom_type_symbol
_atom_type_description
_atom_type_scat_dispersion_real
_atom_type_scat_dispersion_imag
_atom_type_scat_source
C C 0.0033 0.0016 'International Tables Vol C Tables 4.2.6.8 and 6.1.1.4'
N N 0.0061 0.0033 'International Tables Vol C Tables 4.2.6.8 and 6.1.1.4'
Cu Cu 0.3201 1.2651 'International Tables Vol C Tables 4.2.6.8 and 6.1.1.4'
Br Br -0.2901 2.4595 'International Tables Vol C Tables 4.2.6.8 and 6.1.1.4'
H H 0.0000 0.0000 'International Tables Vol C Tables 4.2.6.8 and 6.1.1.4'

loop_
_geom_angle_atom_site_label_1
_geom_angle_atom_site_label_2
_geom_angle_atom_site_label_3
_geom_angle
_geom_angle_site_symmetry_1
_geom_angle_site_symmetry_3
N1 Cu1 N3 128.2(2) . .
N1 Cu1 N2 111.2(2) . .
N3 Cu1 N2 120.5(2) . .
C3 Cu2 C4 126.4(3) . 6_556
C3 Cu2 Cu3 60.08(19) . .
C4 Cu2 Cu3 66.6(2) 6_556 .
C3 Cu2 Br1 111.92(18) . .
C4 Cu2 Br1 111.56(19) 6_556 .
Cu3 Cu2 Br1 139.09(4) . .
C3 Cu2 Br2 105.34(18) . .
C4 Cu2 Br2 103.94(19) 6_556 .
Cu3 Cu2 Br2 130.12(4) . .
Br1 Cu2 Br2 90.67(3) . .
C2 Cu3 C1 126.4(3) 5_665 .
C2 Cu3 C3 115.1(2) 5_665 .
C1 Cu3 C3 103.9(2) . .
C2 Cu3 C4 103.1(2) 5_665 6_556
C1 Cu3 C4 109.5(3) . 6_556
C3 Cu3 C4 93.9(2) . 6_556
C2 Cu3 Cu2 121.6(2) 5_665 .
C1 Cu3 Cu2 111.67(19) . .
C3 Cu3 Cu2 47.92(18) . .
C4 Cu3 Cu2 46.12(15) 6_556 .
N4 C1 C1 0.0(7) 5_666 5_666
N4 C1 Cu3 177.2(9) 5_666 .
C1 C1 Cu3 177.2(9) 5_666 .
N1 C2 Cu3 173.9(6) . 5_665
N2 C3 Cu2 172.6(6) . .
N2 C3 Cu3 115.0(6) . .
Cu2 C3 Cu3 72.0(2) . .
N3 C4 Cu2 171.3(7) . 6_656
N3 C4 Cu3 118.8(6) . 6_656
Cu2 C4 Cu3 67.24(19) 6_656 6_656
C2 N1 Cu1 175.3(6) . .
C3 N2 Cu1 171.7(6) . .
C4 N3 Cu1 175.9(7) . .
Cu2 Br1 Cu2 92.53(5) . 7_575
Cu2 Br2 Cu2 86.02(4) 7_575 .

loop_
_geom_bond_atom_site_label_1
_geom_bond_atom_site_label_2
_geom_bond_distance
_geom_bond_site_symmetry_2
Cu1 N1 1.951(7) .
Cu1 N3 1.989(6) .
Cu1 N2 2.012(6) .
Cu2 C3 1.975(7) .
Cu2 C4 1.979(6) 6_556
Cu2 Cu3 2.5314(12) .
Cu2 Br1 2.5572(10) .
Cu2 Br2 2.7085(11) .
Cu3 C2 1.889(6) 5_665
Cu3 C1 1.928(6) .
Cu3 C3 2.307(6) .
Cu3 C4 2.520(7) 6_556
C1 N4 1.111(11) 5_666
C1 C1 1.111(11) 5_666
C2 N1 1.125(8) .
C2 Cu3 1.889(6) 5_665
C3 N2 1.039(8) .
C4 N3 1.034(8) .
C4 Cu2 1.979(6) 6_656
C4 Cu3 2.520(7) 6_656
Br1 Cu2 2.5572(10) 7_575
Br2 Cu2 2.7085(11) 7_575

loop_
_platon_squeeze_void_nr
_platon_squeeze_void_average_x
_platon_squeeze_void_average_y
_platon_squeeze_void_average_z
_platon_squeeze_void_volume
_platon_squeeze_void_count_electrons
1 0.077 0.566 -0.032 2031.7 376.9
